data_1520306
loop_
_publ_author_name
'Ro\&sbach, Jan'
'Harms, Klaus'
'Koert, Ulrich'

_publ_section_title
;
 \a-Crotyl-\a-difluoroboranyloxy-amides: Structure and Reactivity of
 Isolable Intermediates in Stereospecific \a-Ketol Rearrangements.
;
_journal_issue 12
_journal_name_full 'Organic letters'
_journal_page_first 3122
_journal_page_last 3125
_journal_paper_doi 10.1021/acs.orglett.5b01427
_journal_volume 17
_journal_year 2015
_chemical_formula_moiety 'C12 H19 N O3'
_chemical_formula_sum 'C12 H19 N O3'
_chemical_formula_weight 225.28
_chemical_name_common JR2068S3M
_space_group_crystal_system monoclinic
_space_group_IT_number 14
_space_group_name_Hall '-P 2ybc'
_space_group_name_H-M_alt 'P 1 21/c 1'
_symmetry_space_group_name_Hall '-P 2ybc'
_symmetry_space_group_name_H-M 'P 1 21/c 1'
_atom_sites_solution_hydrogens mixed
_atom_sites_solution_primary direct
_atom_sites_solution_secondary difmap
_audit_creation_method SHELXL-2014/7
_cell_angle_alpha 90
_cell_angle_beta 90.961(4)
_cell_angle_gamma 90
_cell_formula_units_Z 4
_cell_length_a 11.0623(4)
_cell_length_b 9.4884(4)
_cell_length_c 11.6015(5)
_cell_measurement_reflns_used 3401
_cell_measurement_temperature 100(2)
_cell_measurement_theta_max 25.2078
_cell_measurement_theta_min 2.7734
_cell_volume 1217.56(9)
_computing_cell_refinement 'BRUKER SAINT'
_computing_data_collection 'BRUKER APEX2 2014.9-0'
_computing_data_reduction 'SAINT V8.34A (Bruker AXS Inc., 2013)'
_computing_molecular_graphics 'DIAMOND (Crystal Impact)'
_computing_structure_refinement 'SHELXL-2014/7 (Sheldrick, 2014)'
_computing_structure_solution 'SHELXS-97 (Sheldrick, 2008)'
_diffrn_ambient_temperature 100(2)
_diffrn_detector_area_resol_mean 7.9
_diffrn_measured_fraction_theta_full 1.000
_diffrn_measured_fraction_theta_max 0.997
_diffrn_measurement_device_type 'Bruker D8 QUEST area detector'
_diffrn_measurement_method '\w and \f scans'
_diffrn_radiation_type MoK\a
_diffrn_radiation_wavelength 0.71073
_diffrn_reflns_av_R_equivalents 0.0466
_diffrn_reflns_av_unetI/netI 0.0285
_diffrn_reflns_laue_measured_fraction_full 1.000
_diffrn_reflns_laue_measured_fraction_max 0.997
_diffrn_reflns_limit_h_max 13
_diffrn_reflns_limit_h_min -13
_diffrn_reflns_limit_k_max 11
_diffrn_reflns_limit_k_min -11
_diffrn_reflns_limit_l_max 13
_diffrn_reflns_limit_l_min -13
_diffrn_reflns_number 12301
_diffrn_reflns_point_group_measured_fraction_full 1.000
_diffrn_reflns_point_group_measured_fraction_max 0.997
_diffrn_reflns_theta_full 25.242
_diffrn_reflns_theta_max 25.328
_diffrn_reflns_theta_min 2.773
_diffrn_source 'microfocus sealed X-ray tube'
_exptl_absorpt_coefficient_mu 0.088
_exptl_absorpt_correction_T_max 1.00
_exptl_absorpt_correction_T_min 0.90
_exptl_absorpt_correction_type numerical
_exptl_absorpt_process_details 'SADABS V2014/4 (Bruker AXS Inc.)'
_exptl_crystal_colour colourless
_exptl_crystal_density_diffrn 1.229
_exptl_crystal_density_method 'not measured'
_exptl_crystal_description needle
_exptl_crystal_F_000 488
_exptl_crystal_size_max 0.360
_exptl_crystal_size_mid 0.070
_exptl_crystal_size_min 0.040
_refine_diff_density_max 0.223
_refine_diff_density_min -0.190
_refine_diff_density_rms 0.037
_refine_ls_extinction_method none
_refine_ls_goodness_of_fit_ref 1.063
_refine_ls_hydrogen_treatment mixed
_refine_ls_matrix_type full
_refine_ls_number_parameters 151
_refine_ls_number_reflns 2220
_refine_ls_number_restraints 0
_refine_ls_restrained_S_all 1.063
_refine_ls_R_factor_all 0.0511
_refine_ls_R_factor_gt 0.0359
_refine_ls_shift/su_max 0.000
_refine_ls_shift/su_mean 0.000
_refine_ls_structure_factor_coef Fsqd
_refine_ls_weighting_details 'w=1/[\s^2^(Fo^2^)+(0.0253P)^2^+0.5038P] where P=(Fo^2^+2Fc^2^)/3'
_refine_ls_weighting_scheme calc
_refine_ls_wR_factor_gt 0.0723
_refine_ls_wR_factor_ref 0.0782
_reflns_Friedel_coverage 0.000
_reflns_number_gt 1775
_reflns_number_total 2220
_reflns_threshold_expression 'I > 2\s(I)'
_cod_data_source_file ol5b01427_si_002.cif
_cod_data_source_block JR2068S3M_0m
_cod_depositor_comments 'Adding full bibliography for 1520305--1520319.cif.'
_cod_database_code 1520306
_shelx_shelxl_version_number 2014/7
_shelx_space_group_comment
; 
The symmetry employed for this shelxl refinement is uniquely defined 
by the following loop, which should always be used as a source of 
symmetry information in preference to the above space-group names. 
They are only intended as comments. 
;
_shelx_estimated_absorpt_t_min 0.969
_shelx_estimated_absorpt_t_max 0.997

loop_
_space_group_symop_operation_xyz
'x, y, z'
'-x, y+1/2, -z+1/2'
'-x, -y, -z'
'x, -y-1/2, z-1/2'

loop_
_atom_site_label
_atom_site_type_symbol
_atom_site_fract_x
_atom_site_fract_y
_atom_site_fract_z
_atom_site_U_iso_or_equiv
_atom_site_adp_type
_atom_site_occupancy
_atom_site_site_symmetry_order
_atom_site_calc_flag
_atom_site_refinement_flags_posn
_atom_site_refinement_flags_adp
O1 O 0.16576(8) 0.29549(11) 0.10802(9) 0.0183(2) Uani 1 1 d . .
H1 H 0.1698(16) 0.272(2) 0.0358(18) 0.039(5) Uiso 1 1 d . .
C1 C 0.53534(13) 0.19318(16) 0.05523(13) 0.0223(3) Uani 1 1 d . .
H1A H 0.5978 0.2375 0.0992 0.027 Uiso 1 1 calc R U
H1B H 0.5551 0.1346 -0.0082 0.027 Uiso 1 1 calc R U
O2 O 0.22722(9) 0.59241(11) 0.25935(9) 0.0230(3) Uani 1 1 d . .
C2 C 0.42140(13) 0.21287(15) 0.08220(13) 0.0187(3) Uani 1 1 d . .
H2 H 0.3623 0.1662 0.0356 0.022 Uiso 1 1 calc R U
O3 O 0.19075(8) 0.29599(11) 0.38715(8) 0.0203(2) Uani 1 1 d . .
C3 C 0.37548(12) 0.30205(15) 0.17956(12) 0.0172(3) Uani 1 1 d . .
H3 H 0.3471 0.2355 0.2402 0.021 Uiso 1 1 calc R U
C4 C 0.26285(12) 0.38861(15) 0.13896(12) 0.0150(3) Uani 1 1 d . .
C5 C 0.21051(12) 0.46845(15) 0.24054(12) 0.0153(3) Uani 1 1 d . .
C6 C 0.13604(12) 0.38239(15) 0.32524(12) 0.0150(3) Uani 1 1 d . .
N7 N 0.01956(10) 0.41106(12) 0.33244(10) 0.0161(3) Uani 1 1 d . .
C8 C -0.05040(12) 0.50147(16) 0.25222(12) 0.0188(3) Uani 1 1 d . .
H8A H -0.0215 0.4918 0.1723 0.023 Uiso 1 1 calc R U
H8B H -0.0458 0.6017 0.2755 0.023 Uiso 1 1 calc R U
C9 C -0.17798(13) 0.44421(16) 0.26365(13) 0.0228(3) Uani 1 1 d . .
H9A H -0.1917 0.3625 0.2120 0.027 Uiso 1 1 calc R U
H9B H -0.2390 0.5177 0.2456 0.027 Uiso 1 1 calc R U
C10 C -0.18277(13) 0.40030(17) 0.39009(13) 0.0225(3) Uani 1 1 d . .
H10A H -0.1974 0.4827 0.4403 0.027 Uiso 1 1 calc R U
H10B H -0.2472 0.3297 0.4023 0.027 Uiso 1 1 calc R U
C11 C -0.05854(12) 0.33717(15) 0.41430(12) 0.0185(3) Uani 1 1 d . .
H11A H -0.0320 0.3550 0.4949 0.022 Uiso 1 1 calc R U
H11B H -0.0585 0.2343 0.4000 0.022 Uiso 1 1 calc R U
C12 C 0.47312(13) 0.39327(18) 0.23563(14) 0.0289(4) Uani 1 1 d . .
H12A H 0.4382 0.4477 0.2987 0.043 Uiso 1 1 calc R U
H12B H 0.5060 0.4578 0.1781 0.043 Uiso 1 1 calc R U
H12C H 0.5380 0.3330 0.2662 0.043 Uiso 1 1 calc R U
C13 C 0.29105(13) 0.48980(16) 0.04165(13) 0.0215(3) Uani 1 1 d . .
H13A H 0.2171 0.5395 0.0178 0.032 Uiso 1 1 calc R U
H13B H 0.3226 0.4369 -0.0239 0.032 Uiso 1 1 calc R U
H13C H 0.3517 0.5583 0.0683 0.032 Uiso 1 1 calc R U

loop_
_atom_site_aniso_label
_atom_site_aniso_U_11
_atom_site_aniso_U_22
_atom_site_aniso_U_33
_atom_site_aniso_U_23
_atom_site_aniso_U_13
_atom_site_aniso_U_12
O1 0.0170(5) 0.0236(6) 0.0142(6) -0.0054(5) 0.0021(4) -0.0054(4)
C1 0.0219(7) 0.0254(8) 0.0198(8) 0.0003(7) 0.0035(6) 0.0016(7)
O2 0.0259(5) 0.0170(6) 0.0262(6) -0.0033(5) 0.0032(4) -0.0017(4)
C2 0.0198(7) 0.0175(8) 0.0188(8) 0.0008(6) 0.0006(6) -0.0008(6)
O3 0.0204(5) 0.0261(6) 0.0144(5) 0.0049(5) 0.0018(4) 0.0052(5)
C3 0.0167(7) 0.0198(8) 0.0151(7) 0.0021(6) 0.0018(5) 0.0000(6)
C4 0.0155(7) 0.0160(7) 0.0135(7) -0.0002(6) 0.0008(5) -0.0039(6)
C5 0.0152(7) 0.0170(8) 0.0137(7) 0.0014(6) -0.0034(5) 0.0012(6)
C6 0.0189(7) 0.0151(7) 0.0111(7) -0.0038(6) -0.0002(5) 0.0013(6)
N7 0.0179(6) 0.0168(6) 0.0135(6) 0.0019(5) 0.0021(5) 0.0013(5)
C8 0.0203(7) 0.0173(8) 0.0187(8) 0.0023(6) 0.0003(6) 0.0033(6)
C9 0.0199(7) 0.0208(8) 0.0277(9) 0.0004(7) -0.0018(6) 0.0020(6)
C10 0.0191(7) 0.0217(8) 0.0269(9) -0.0004(7) 0.0064(6) 0.0010(6)
C11 0.0208(7) 0.0174(8) 0.0174(8) 0.0016(6) 0.0064(6) 0.0002(6)
C12 0.0214(8) 0.0381(10) 0.0269(9) -0.0108(8) -0.0054(7) 0.0019(7)
C13 0.0248(7) 0.0225(8) 0.0175(8) 0.0039(6) 0.0043(6) -0.0003(6)

loop_
_atom_type_symbol
_atom_type_description
_atom_type_scat_dispersion_real
_atom_type_scat_dispersion_imag
_atom_type_scat_source
C C 0.0033 0.0016 'International Tables Vol C Tables 4.2.6.8 and 6.1.1.4'
H H 0.0000 0.0000 'International Tables Vol C Tables 4.2.6.8 and 6.1.1.4'
N N 0.0061 0.0033 'International Tables Vol C Tables 4.2.6.8 and 6.1.1.4'
O O 0.0106 0.0060 'International Tables Vol C Tables 4.2.6.8 and 6.1.1.4'

loop_
_geom_angle_atom_site_label_1
_geom_angle_atom_site_label_2
_geom_angle_atom_site_label_3
_geom_angle
C4 O1 H1 110.6(12)
C2 C1 H1A 120.0
C2 C1 H1B 120.0
H1A C1 H1B 120.0
C1 C2 C3 126.44(14)
C1 C2 H2 116.8
C3 C2 H2 116.8
C2 C3 C12 113.22(12)
C2 C3 C4 110.32(12)
C12 C3 C4 112.80(12)
C2 C3 H3 106.7
C12 C3 H3 106.7
C4 C3 H3 106.7
O1 C4 C13 111.50(11)
O1 C4 C5 101.98(10)
C13 C4 C5 110.26(12)
O1 C4 C3 110.06(11)
C13 C4 C3 112.63(11)
C5 C4 C3 109.91(11)
O2 C5 C4 124.33(13)
O2 C5 C6 119.05(13)
C4 C5 C6 116.58(12)
O3 C6 N7 124.50(13)
O3 C6 C5 117.51(12)
N7 C6 C5 117.86(12)
C6 N7 C11 121.76(12)
C6 N7 C8 125.57(11)
C11 N7 C8 112.12(10)
N7 C8 C9 102.42(11)
N7 C8 H8A 111.3
C9 C8 H8A 111.3
N7 C8 H8B 111.3
C9 C8 H8B 111.3
H8A C8 H8B 109.2
C8 C9 C10 103.21(11)
C8 C9 H9A 111.1
C10 C9 H9A 111.1
C8 C9 H9B 111.1
C10 C9 H9B 111.1
H9A C9 H9B 109.1
C11 C10 C9 103.84(11)
C11 C10 H10A 111.0
C9 C10 H10A 111.0
C11 C10 H10B 111.0
C9 C10 H10B 111.0
H10A C10 H10B 109.0
N7 C11 C10 103.38(11)
N7 C11 H11A 111.1
C10 C11 H11A 111.1
N7 C11 H11B 111.1
C10 C11 H11B 111.1
H11A C11 H11B 109.1
C3 C12 H12A 109.5
C3 C12 H12B 109.5
H12A C12 H12B 109.5
C3 C12 H12C 109.5
H12A C12 H12C 109.5
H12B C12 H12C 109.5
C4 C13 H13A 109.5
C4 C13 H13B 109.5
H13A C13 H13B 109.5
C4 C13 H13C 109.5
H13A C13 H13C 109.5
H13B C13 H13C 109.5

loop_
_geom_bond_atom_site_label_1
_geom_bond_atom_site_label_2
_geom_bond_distance
O1 C4 1.4319(16)
O1 H1 0.87(2)
C1 C2 1.317(2)
C1 H1A 0.9500
C1 H1B 0.9500
O2 C5 1.2099(17)
C2 C3 1.506(2)
C2 H2 0.9500
O3 C6 1.2408(17)
C3 C12 1.522(2)
C3 C4 1.5587(19)
C3 H3 1.0000
C4 C13 1.5183(19)
C4 C5 1.5234(19)
C5 C6 1.5292(19)
C6 N7 1.3210(17)
N7 C11 1.4722(17)
N7 C8 1.4754(17)
C8 C9 1.5201(19)
C8 H8A 0.9900
C8 H8B 0.9900
C9 C10 1.527(2)
C9 H9A 0.9900
C9 H9B 0.9900
C10 C11 1.521(2)
C10 H10A 0.9900
C10 H10B 0.9900
C11 H11A 0.9900
C11 H11B 0.9900
C12 H12A 0.9800
C12 H12B 0.9800
C12 H12C 0.9800
C13 H13A 0.9800
C13 H13B 0.9800
C13 H13C 0.9800

loop_
_geom_hbond_atom_site_label_D
_geom_hbond_atom_site_label_H
_geom_hbond_atom_site_label_A
_geom_hbond_distance_DH
_geom_hbond_distance_HA
_geom_hbond_distance_DA
_geom_hbond_angle_DHA
_geom_hbond_site_symmetry_A
O1 H1 O3 0.87(2) 1.86(2) 2.7240(14) 173.3(18) 4_565

loop_
_geom_torsion_atom_site_label_1
_geom_torsion_atom_site_label_2
_geom_torsion_atom_site_label_3
_geom_torsion_atom_site_label_4
_geom_torsion
C1 C2 C3 C12 10.4(2)
C1 C2 C3 C4 137.93(15)
C2 C3 C4 O1 63.52(14)
C12 C3 C4 O1 -168.77(11)
C2 C3 C4 C13 -61.57(15)
C12 C3 C4 C13 66.15(16)
C2 C3 C4 C5 175.07(11)
C12 C3 C4 C5 -57.22(15)
O1 C4 C5 O2 -142.38(13)
C13 C4 C5 O2 -23.84(19)
C3 C4 C5 O2 100.89(16)
O1 C4 C5 C6 39.89(15)
C13 C4 C5 C6 158.42(11)
C3 C4 C5 C6 -76.84(14)
O2 C5 C6 O3 -108.19(15)
C4 C5 C6 O3 69.67(16)
O2 C5 C6 N7 67.79(18)
C4 C5 C6 N7 -114.35(14)
O3 C6 N7 C11 -2.2(2)
C5 C6 N7 C11 -177.88(12)
O3 C6 N7 C8 -173.03(13)
C5 C6 N7 C8 11.3(2)
C6 N7 C8 C9 154.14(13)
C11 N7 C8 C9 -17.43(15)
N7 C8 C9 C10 34.06(14)
C8 C9 C10 C11 -38.96(15)
C6 N7 C11 C10 -178.47(13)
C8 N7 C11 C10 -6.52(15)
C9 C10 C11 N7 27.83(15)
